data_1571137
loop_
_publ_author_name
'Patyk-Ka&#x17a;mierczak, Ewa'
'Izquierdo-Ruiz, Fernando'
'Lobato, Alvaro'
'Ka&#x17a;mierczak, Micha&#x142;'
'Moszczy&#x144;ska, Ida'
'Olejniczak, Anna'
'Recio, J. Manuel'

_publ_section_title
;
 The curious case of proton migration under pressure in the malonic acid
 and 4,4'-bipyridine cocrystal.
;
_journal_coeditor_code YC5045
_journal_issue 2
_journal_name_full IUCrJ
_journal_page_first 168
_journal_page_last 181
_journal_paper_doi 10.1107/S2052252524000344
_journal_volume 11
_journal_year 2024
_chemical_formula_moiety 'C3 H3.402 O4, C10 H8.598 N2'
_chemical_formula_sum 'C13 H12 N2 O4'
_chemical_formula_weight 260.25
_chemical_name_systematic 'Malonic acid 4,4'-bipyridyl'
_space_group_crystal_system monoclinic
_space_group_IT_number 15
_space_group_name_Hall '-C 2yc'
_space_group_name_H-M_alt 'C 1 2/c 1'
_atom_sites_solution_hydrogens geom
_atom_sites_solution_primary dual
_audit_creation_date 2022-08-10
_audit_creation_method
;
Olex2 1.5
(compiled 2022.04.07 svn.rca3783a0 for OlexSys, GUI svn.r6498)
;
_cell_angle_alpha 90
_cell_angle_beta 106.21(3)
_cell_angle_gamma 90
_cell_formula_units_Z 4
_cell_length_a 19.647(4)
_cell_length_b 3.7198(3)
_cell_length_c 15.191(4)
_cell_measurement_reflns_used 872
_cell_measurement_temperature 298(2)
_cell_measurement_theta_max 22.4250
_cell_measurement_theta_min 2.9890
_cell_volume 1066.1(4)
_computing_cell_refinement 'CrysAlisPro 1.171.41.93a (Rigaku OD, 2020)'
_computing_data_collection 'CrysAlisPro 1.171.41.93a (Rigaku OD, 2020)'
_computing_data_reduction 'CrysAlisPro 1.171.41.93a (Rigaku OD, 2020)'
_computing_molecular_graphics 'Olex2 1.5 (Dolomanov et al., 2009)'
_computing_publication_material 'Olex2 1.5 (Dolomanov et al., 2009)'
_computing_structure_refinement 'SHELXL 2014/7 (Sheldrick, 2015)'
_computing_structure_solution 'SHELXT 2014/4 (Sheldrick, 2014)'
_diffrn_ambient_pressure 1740000(20000)
_diffrn_ambient_temperature 298(2)
_diffrn_detector 'CCD plate'
_diffrn_detector_area_resol_mean 16.0338
_diffrn_detector_type EosS2
_diffrn_measured_fraction_theta_full 0.581
_diffrn_measured_fraction_theta_max 0.503
_diffrn_measurement_details
;
List of Runs (angles in degrees, time in seconds):

  # Type    Start    End  Width  t~exp~   \w     \q     \k     \f   Frames
--------------------------------------------------------------------------
  1  \f    -45.00  24.60   0.80   35.00   0.00 -25.00   0.00    --    87
  2  \f    135.00 204.60   0.80   35.00   0.00 -25.00   0.00    --    87
  3  \f    155.00 221.40   0.80   35.00   0.00  25.00   0.00    --    83
  4  \f    -25.00  39.80   0.80   35.00   0.00  25.00   0.00    --    81
  5  \w    -29.00  28.60   0.80   35.00    --   30.00  39.46 -12.90   72
  6  \w    -29.00  28.60   0.80   35.00    --   30.00  39.46 167.10   72
  7  \w    -60.00  20.00   0.80   35.00    --  -30.00  39.46 167.10  100
  8  \w    -55.00  14.60   0.80   35.00    --  -30.00  39.46 -12.90   87
  9  \w    -69.00  -3.40   0.80   35.00    --  -30.00  81.40 -28.90   82
 10  \w    -69.00  -3.40   0.80   35.00    --  -30.00  81.40 151.10   82
 11  \w    -23.00  14.60   0.80   35.00    --   25.00  81.40 151.10   47
 12  \w    -23.00  14.60   0.80   35.00    --   25.00  81.40 -28.90   47
 13  \w    -48.00 -16.00   0.80   35.00    --   25.00 134.60 -56.90   40
 14  \w    -48.00 -15.20   0.80   35.00    --   25.00 134.60 123.10   41
 15  \w    -96.00 -30.40   0.80   35.00    --  -25.00 134.60 123.10   82
 16  \w    -96.00 -30.40   0.80   35.00    --  -25.00 134.60 -56.90   82
;
_diffrn_measurement_device 'four-circle diffractometer'
_diffrn_measurement_device_type 'New Xcalibur, EosS2'
_diffrn_measurement_method '\w and \f scans'
_diffrn_orient_matrix_type 'CrysAlisPro convention (1999,Acta A55,543-557)'
_diffrn_orient_matrix_UB_11 -0.0285648000
_diffrn_orient_matrix_UB_12 -0.0022795000
_diffrn_orient_matrix_UB_13 -0.0407493000
_diffrn_orient_matrix_UB_21 -0.0208211000
_diffrn_orient_matrix_UB_22 0.1023014000
_diffrn_orient_matrix_UB_23 0.0221676000
_diffrn_orient_matrix_UB_31 0.0128227000
_diffrn_orient_matrix_UB_32 0.1608131000
_diffrn_orient_matrix_UB_33 -0.0147005000
_diffrn_radiation_monochromator graphite
_diffrn_radiation_probe x-ray
_diffrn_radiation_type 'Mo K\a'
_diffrn_radiation_wavelength 0.71073
_diffrn_reflns_av_R_equivalents 0.1084
_diffrn_reflns_av_unetI/netI 0.1047
_diffrn_reflns_Laue_measured_fraction_full 0.581
_diffrn_reflns_Laue_measured_fraction_max 0.503
_diffrn_reflns_limit_h_max 23
_diffrn_reflns_limit_h_min -24
_diffrn_reflns_limit_k_max 5
_diffrn_reflns_limit_k_min -4
_diffrn_reflns_limit_l_max 17
_diffrn_reflns_limit_l_min -19
_diffrn_reflns_number 5209
_diffrn_reflns_point_group_measured_fraction_full 0.581
_diffrn_reflns_point_group_measured_fraction_max 0.503
_diffrn_reflns_theta_full 25.242
_diffrn_reflns_theta_max 28.684
_diffrn_reflns_theta_min 3.016
_diffrn_source 'fine-focus sealed X-ray tube'
_diffrn_source_type 'Enhance (Mo) X-ray Source'
_exptl_absorpt_coefficient_mu 0.122
_exptl_absorpt_correction_T_max 0.577
_exptl_absorpt_correction_T_min 0.452
_exptl_absorpt_correction_type gaussian
_exptl_absorpt_process_details
;
CrysAlisPro 1.171.41.93a (Rigaku Oxford Diffraction, 2020)
Numerical absorption correction based on gaussian integration over
a multifaceted crystal model (Absorb Angel (2004) J. Appl. Cryst. 37:486-492)
;
_exptl_crystal_colour colourless
_exptl_crystal_colour_primary colourless
_exptl_crystal_density_diffrn 1.621
_exptl_crystal_description plate
_exptl_crystal_F_000 544
_exptl_crystal_preparation 'mounted in a diamond-anvil cell '
_exptl_crystal_recrystallization_method
; Single crystal grown at ambient conditions from EtOH:DMSO (1:1 vol. ratio) 
mounted in diamond anvil cell
;
_exptl_crystal_size_max 0.284
_exptl_crystal_size_mid 0.124
_exptl_crystal_size_min 0.022
_refine_diff_density_max 0.202
_refine_diff_density_min -0.186
_refine_diff_density_rms 0.053
_refine_ls_extinction_method none
_refine_ls_goodness_of_fit_ref 1.033
_refine_ls_hydrogen_treatment constr
_refine_ls_matrix_type full
_refine_ls_number_parameters 89
_refine_ls_number_reflns 690
_refine_ls_number_restraints 43
_refine_ls_restrained_S_all 1.002
_refine_ls_R_factor_all 0.1554
_refine_ls_R_factor_gt 0.0699
_refine_ls_shift/su_max 0.000
_refine_ls_shift/su_mean 0.000
_refine_ls_structure_factor_coef Fsqd
_refine_ls_weighting_details 'w=1/[\s^2^(Fo^2^)+(0.0757P)^2^] where P=(Fo^2^+2Fc^2^)/3'
_refine_ls_weighting_scheme calc
_refine_ls_wR_factor_gt 0.1377
_refine_ls_wR_factor_ref 0.1798
_reflns_Friedel_coverage 0.000
_reflns_number_gt 329
_reflns_number_total 690
_reflns_threshold_expression 'I > 2\s(I)'
_cod_data_source_file yc5045.cif
_cod_data_source_block BIPYMA_174
_cod_database_code 1571137
_shelx_shelxl_version_number 2014/7
_chemical_oxdiff_formula 'C10H8N2, C3H4O4'
_shelx_space_group_comment
;
The symmetry employed for this shelxl refinement is uniquely defined
by the following loop, which should always be used as a source of
symmetry information in preference to the above space-group names.
They are only intended as comments.
;
_shelx_estimated_absorpt_t_max 0.997
_shelx_estimated_absorpt_t_min 0.966
_exptl_oxdiff_absorpt_process_details
;
Gaussian integration over a grid
of 16 x 16 x 16 points =  4096 total grid points
  Based upon method of Burnham (1966)

 Data corrected for diamond-anvil cell absorption
 Note that exptl_absorpt_correction_tmin and _tmax
 the total correction factors applied to the intensities
 The individual factors are: 
         range of dac transmission factors (min-max)      0.454     0.578
         range of gasket transmission (min-max)           1.000     1.000
         range of P media transmission (min-max)          1.000     1.000

 thickness of diamond anvil 1: 13.500 mm, mu =  0.0202 mm-1
       thickness of platten 1:  0.000 mm, mu =  0.0000 mm-1

 thickness of diamond anvil 2: 13.500 mm, mu =  0.0202 mm-1
       thickness of platten 2:  0.000 mm, mu =  0.0000 mm-1

    Gasket shadowing corrections were made based upon
    Gasket thickness = 100.0 microns, radius = 164.0 microns
    Gasket absorption coeff =         0.00 mm-1
    REFLECTION WAS CONSIDERED TOTALLY OBSCURED IF 
 FRACTION CRYSTAL ILLUMINATED WAS LESS THAN 0.00

    Non-absorbing pressure medium
;
_olex2_refinement_description
;
1. Fixed Uiso
 At 1.2 times of:
  All C(H) groups, All C(H,H) groups, All N(H) groups
 At 1.5 times of:
  All O(H) groups
2. Rigid bond restraints
 N1, C6, C5, C4, C3, C2
 with sigma for 1-2 distances of 0.01 and sigma for 1-3 distances of 0.01
 C7, C8
 with sigma for 1-2 distances of 0.01 and sigma for 1-3 distances of 0.01
3. Uiso/Uaniso restraints and constraints
C6 \\sim C5 \\sim C4 \\sim C3 \\sim C2: within 2A with sigma of 0.04 and sigma
for terminal atoms of 0.08 within 2A
C8 \\sim C7: within 2A with sigma of 0.01 and sigma for terminal atoms of 0.02
within 2A
4. Others
 Sof(H1)=1-FVAR(1)
 Sof(H1A)=FVAR(1)
 Fixed Sof: H8A(0.5) H8B(0.5)
5.a Secondary CH2 refined with riding coordinates:
 C8(H8A,H8B)
5.b Aromatic/amide H refined with riding coordinates:
 N1(H1), C2(H2), C3(H3), C5(H5), C6(H6)
5.c Idealised tetrahedral OH refined as rotating group:
 O1(H1A)
;
_ins_header
;
TITL BIPYMA_179_final_56 in C2/c 
REM C2/c (#15 in standard setting)
CELL 0.71073  19.647124   3.719794  15.190935  90.0000 106.2067  90.0000
ZERR    3.00   0.004161   0.000269   0.003669   0.0000   0.0284   0.0000
LATT  7
SYMM -x, y,-z+1/2 
SFAC C H N O
UNIT 39.00 36.00 6.00 12.00
SIZE 0.02 0.12 0.28
TREF
HKLF 4
END
;
_olex2_submission_special_instructions 'No special instructions were received'
_oxdiff_exptl_absorpt_empirical_details
;
Empirical correction (ABSPACK) includes:
- Absorption correction using spherical harmonics
- Frame scaling
;
_oxdiff_exptl_absorpt_empirical_full_max 2.795
_oxdiff_exptl_absorpt_empirical_full_min 0.487

loop_
_space_group_symop_operation_xyz
'x, y, z'
'-x, y, -z+1/2'
'x+1/2, y+1/2, z'
'-x+1/2, y+1/2, -z+1/2'
'-x, -y, -z'
'x, -y, z-1/2'
'-x+1/2, -y+1/2, -z'
'x+1/2, -y+1/2, z-1/2'

loop_
_atom_site_label
_atom_site_type_symbol
_atom_site_fract_x
_atom_site_fract_y
_atom_site_fract_z
_atom_site_U_iso_or_equiv
_atom_site_adp_type
_atom_site_occupancy
_atom_site_site_symmetry_order
_atom_site_calc_flag
_atom_site_refinement_flags_posn
_atom_site_refinement_flags_adp
_atom_site_refinement_flags_occupancy
_atom_site_disorder_assembly
_atom_site_disorder_group
O1 O 0.4745(3) -0.0125(8) 0.3675(4) 0.036(2) Uani 1 1 d . . . . .
H1A H 0.4430 0.0877 0.3842 0.054 Uiso 0.70(7) 1 calc R U P A 1
O2 O 0.3880(4) -0.0752(9) 0.2352(5) 0.043(3) Uani 1 1 d . . . . .
N1 N 0.3818(4) 0.3510(9) 0.4180(5) 0.028(2) Uani 1 1 d . U . . .
H1 H 0.4139 0.2469 0.3984 0.034 Uiso 0.30(7) 1 calc R U P A 2
C2 C 0.3174(5) 0.3935(12) 0.3627(7) 0.033(3) Uani 1 1 d . U . . .
H2 H 0.3080 0.3175 0.3021 0.039 Uiso 1 1 calc R U . . .
C3 C 0.2634(4) 0.5482(12) 0.3922(5) 0.039(3) Uani 1 1 d . U . . .
H3 H 0.2180 0.5713 0.3525 0.046 Uiso 1 1 calc R U . . .
C4 C 0.2784(4) 0.6678(10) 0.4822(6) 0.026(3) Uani 1 1 d . U . . .
C5 C 0.3457(5) 0.6257(12) 0.5376(7) 0.038(3) Uani 1 1 d . U . . .
H5 H 0.3572 0.7023 0.5983 0.046 Uiso 1 1 calc R U . . .
C6 C 0.3972(5) 0.4674(12) 0.5030(6) 0.037(3) Uani 1 1 d . U . . .
H6 H 0.4432 0.4436 0.5407 0.045 Uiso 1 1 calc R U . . .
C7 C 0.4491(5) -0.1323(12) 0.2862(8) 0.024(3) Uani 1 1 d . U . . .
C8 C 0.5000 -0.3534(14) 0.2500 0.027(3) Uani 1 2 d S TU P . .
H8A H 0.4729 -0.5073 0.2012 0.033 Uiso 0.5 1 calc R U P . .
H8B H 0.5271 -0.5073 0.2988 0.033 Uiso 0.5 1 calc R U P . .

loop_
_atom_site_aniso_label
_atom_site_aniso_U_11
_atom_site_aniso_U_22
_atom_site_aniso_U_33
_atom_site_aniso_U_23
_atom_site_aniso_U_13
_atom_site_aniso_U_12
O1 0.031(5) 0.0425(18) 0.039(6) -0.008(2) 0.017(6) 0.002(2)
O2 0.030(6) 0.066(3) 0.028(8) 0.003(2) 0.003(8) 0.009(3)
N1 0.024(5) 0.036(2) 0.024(7) 0.000(3) 0.006(6) -0.002(3)
C2 0.027(6) 0.056(3) 0.013(7) -0.004(3) 0.003(6) 0.004(3)
C3 0.028(6) 0.063(3) 0.026(6) -0.006(3) 0.011(6) 0.001(3)
C4 0.021(5) 0.029(2) 0.032(7) 0.001(3) 0.012(6) 0.000(3)
C5 0.037(6) 0.052(3) 0.025(7) -0.003(3) 0.007(6) 0.014(3)
C6 0.021(6) 0.062(3) 0.023(6) -0.009(3) -0.004(6) 0.008(3)
C7 0.019(7) 0.029(2) 0.021(7) 0.004(3) 0.001(7) -0.003(3)
C8 0.030(7) 0.033(3) 0.018(8) 0.000 0.005(7) 0.000

loop_
_atom_type_symbol
_atom_type_description
_atom_type_scat_dispersion_real
_atom_type_scat_dispersion_imag
_atom_type_scat_source
C C 0.0033 0.0016 'International Tables Vol C Tables 4.2.6.8 and 6.1.1.4'
H H 0.0000 0.0000 'International Tables Vol C Tables 4.2.6.8 and 6.1.1.4'
N N 0.0061 0.0033 'International Tables Vol C Tables 4.2.6.8 and 6.1.1.4'
O O 0.0106 0.0060 'International Tables Vol C Tables 4.2.6.8 and 6.1.1.4'

loop_
_exptl_crystal_face_index_h
_exptl_crystal_face_index_k
_exptl_crystal_face_index_l
_exptl_crystal_face_perp_dist
26 0 -13 0.1204
-2 5 -2 0.0832
-26 1 13 0.1422
3 -5 2 0.0318
12 0 14 0.0100
-12 0 -14 0.0100

loop_
_geom_angle_atom_site_label_1
_geom_angle_atom_site_label_2
_geom_angle_atom_site_label_3
_geom_angle
_geom_angle_site_symmetry_1
_geom_angle_site_symmetry_3
_geom_angle_publ_flag
C7 O1 H1A 109.5 . . ?
C2 N1 H1 119.9 . . ?
C6 N1 H1 119.9 . . ?
C6 N1 C2 120.2(6) . . ?
N1 C2 H2 119.0 . . ?
N1 C2 C3 122.0(9) . . ?
C3 C2 H2 119.0 . . ?
C2 C3 H3 120.7 . . ?
C2 C3 C4 118.6(9) . . ?
C4 C3 H3 120.7 . . ?
C3 C4 C4 120.8(12) . 7_566 ?
C5 C4 C3 118.3(6) . . ?
C5 C4 C4 121.0(11) . 7_566 ?
C4 C5 H5 120.1 . . ?
C4 C5 C6 119.7(9) . . ?
C6 C5 H5 120.1 . . ?
N1 C6 C5 121.2(10) . . ?
N1 C6 H6 119.4 . . ?
C5 C6 H6 119.4 . . ?
O1 C7 C8 115.0(9) . . ?
O2 C7 O1 126.0(6) . . ?
O2 C7 C8 119.0(9) . . ?
C7 C8 C7 114.1(4) . 2_655 ?
C7 C8 H8A 108.7 2_655 . ?
C7 C8 H8A 108.7 . . ?
C7 C8 H8B 108.7 . . ?
C7 C8 H8B 108.7 2_655 . ?
H8A C8 H8B 107.6 . . ?

loop_
_geom_bond_atom_site_label_1
_geom_bond_atom_site_label_2
_geom_bond_distance
_geom_bond_site_symmetry_2
_geom_bond_publ_flag
O1 H1A 0.8200 . ?
O1 C7 1.276(13) . ?
O2 C7 1.252(13) . ?
N1 H1 0.8600 . ?
N1 C2 1.318(12) . ?
N1 C6 1.315(11) . ?
C2 H2 0.9300 . ?
C2 C3 1.387(7) . ?
C3 H3 0.9300 . ?
C3 C4 1.389(12) . ?
C4 C4 1.500(9) 7_566 ?
C4 C5 1.365(13) . ?
C5 H5 0.9300 . ?
C5 C6 1.394(7) . ?
C6 H6 0.9300 . ?
C7 C8 1.512(6) . ?
C8 C7 1.512(6) 2_655 ?
C8 H8A 0.9700 . ?
C8 H8B 0.9700 . ?

loop_
_geom_torsion_atom_site_label_1
_geom_torsion_atom_site_label_2
_geom_torsion_atom_site_label_3
_geom_torsion_atom_site_label_4
_geom_torsion
_geom_torsion_site_symmetry_1
_geom_torsion_site_symmetry_2
_geom_torsion_site_symmetry_3
_geom_torsion_site_symmetry_4
_geom_torsion_publ_flag
O1 C7 C8 C7 -81.0(4) . . . 2_655 ?
O2 C7 C8 C7 97.4(6) . . . 2_655 ?
N1 C2 C3 C4 1.3(7) . . . . ?
C2 N1 C6 C5 2.3(7) . . . . ?
C2 C3 C4 C4 -179.1(5) . . . 7_566 ?
C2 C3 C4 C5 -0.3(7) . . . . ?
C3 C4 C5 C6 0.3(7) . . . . ?
C4 C4 C5 C6 179.1(4) 7_566 . . . ?
C4 C5 C6 N1 -1.3(7) . . . . ?
C6 N1 C2 C3 -2.3(8) . . . . ?

loop_
_exptl_oxdiff_crystal_face_indexfrac_h
_exptl_oxdiff_crystal_face_indexfrac_k
_exptl_oxdiff_crystal_face_indexfrac_l
_exptl_oxdiff_crystal_face_x
_exptl_oxdiff_crystal_face_y
_exptl_oxdiff_crystal_face_z
25.7695 -0.1567 -13.1224 -0.2010 -0.8435 0.4981
-1.9138 5.1925 -2.1462 0.1303 0.5235 0.8420
-25.5902 0.9147 12.5739 0.2165 0.9051 -0.3659
2.9813 -5.1841 1.5936 -0.1383 -0.5571 -0.8189
12.3174 0.0729 13.9931 -0.9222 0.0612 -0.0360
-11.9138 -0.0740 -14.0032 0.9111 -0.0699 0.0412
